data_4121469
loop_
_publ_author_name
'Bontemps, S\'ebastien'
'Vendier, Laure'
'Sabo-Etienne, Sylviane'

_publ_section_title
;
 Ruthenium-catalyzed reduction of carbon dioxide to formaldehyde.
;
_journal_issue 11
_journal_name_full 'Journal of the American Chemical Society'
_journal_page_first 4419
_journal_page_last 4425
_journal_paper_doi 10.1021/ja500708w
_journal_volume 136
_journal_year 2014
_chemical_compound_source 'synthesis as described'
_chemical_formula_moiety 'C33 H57 O4 P2 Ru'
_chemical_formula_sum 'C33 H57 O4 P2 Ru'
_chemical_formula_weight 680.8
_chemical_name_systematic
;
 ?
;
_space_group_IT_number 14
_symmetry_cell_setting monoclinic
_symmetry_Int_Tables_number 14
_symmetry_space_group_name_Hall '-P 2yn'
_symmetry_space_group_name_H-M 'P 1 21/n 1'
_atom_sites_solution_hydrogens geom
_atom_sites_solution_primary direct
_atom_sites_solution_secondary difmap
_audit_creation_date 2013-07-23T16:24:32-00:00
_audit_creation_method 'WinGX routine CIF_UPDATE'
_cell_angle_alpha 90
_cell_angle_beta 101.855(2)
_cell_angle_gamma 90
_cell_formula_units_Z 4
_cell_length_a 13.2848(2)
_cell_length_b 13.6995(5)
_cell_length_c 18.5567(3)
_cell_measurement_reflns_used 9939
_cell_measurement_temperature 100(2)
_cell_measurement_theta_max 29.22
_cell_measurement_theta_min 2.28
_cell_measurement_wavelength 0.71073
_cell_volume 3305.19(14)
_computing_cell_refinement 'Bruker SAINT'
_computing_data_collection 'Bruker APEX2'
_computing_data_reduction 'Bruker SAINT'
_computing_molecular_graphics 'Ortep-3 for Windows (Farrugia, 1997)'
_computing_publication_material 'WinGX publication routines (Farrugia, 1999)'
_computing_structure_refinement 'SHELXL-97 (Sheldrick, 1997)'
_computing_structure_solution 'SIR92 (Giacovazzo et al, 1993)'
_diffrn_ambient_temperature 100(2)
_diffrn_measured_fraction_theta_full 1
_diffrn_measured_fraction_theta_max 1
_diffrn_measurement_device_type 'Bruker Kappa APEX II'
_diffrn_measurement_method \w-\f
_diffrn_radiation_monochromator graphite
_diffrn_radiation_probe x-ray
_diffrn_radiation_type MoK\a
_diffrn_radiation_wavelength 0.71073
_diffrn_reflns_av_R_equivalents 0.0287
_diffrn_reflns_av_unetI/netI 0.0187
_diffrn_reflns_limit_h_max 15
_diffrn_reflns_limit_h_min -15
_diffrn_reflns_limit_k_max 16
_diffrn_reflns_limit_k_min -15
_diffrn_reflns_limit_l_max 21
_diffrn_reflns_limit_l_min -21
_diffrn_reflns_number 40019
_diffrn_reflns_theta_full 24.71
_diffrn_reflns_theta_max 24.71
_diffrn_reflns_theta_min 1.73
_diffrn_standards_decay_% 0
_diffrn_standards_interval_count 0
_diffrn_standards_interval_time 0
_diffrn_standards_number 0
_exptl_absorpt_coefficient_mu 0.606
_exptl_absorpt_correction_T_max 0.946
_exptl_absorpt_correction_T_min 0.815
_exptl_absorpt_correction_type multi-scan
_exptl_absorpt_process_details
;
        [c.f. r.h. blessing, acta cryst. (1995), a51, 33-38]
;
_exptl_crystal_colour colourless
_exptl_crystal_density_diffrn 1.368
_exptl_crystal_density_method 'not measured'
_exptl_crystal_description platelet
_exptl_crystal_F_000 1444
_exptl_crystal_size_max 0.17
_exptl_crystal_size_mid 0.1
_exptl_crystal_size_min 0.02
_refine_diff_density_max 2.467
_refine_diff_density_min -1.836
_refine_diff_density_rms 0.157
_refine_ls_extinction_method none
_refine_ls_goodness_of_fit_ref 1.031
_refine_ls_hydrogen_treatment constr
_refine_ls_matrix_type full
_refine_ls_number_parameters 353
_refine_ls_number_reflns 5630
_refine_ls_number_restraints 7
_refine_ls_restrained_S_all 1.033
_refine_ls_R_factor_all 0.1072
_refine_ls_R_factor_gt 0.0948
_refine_ls_shift/su_max 0.001
_refine_ls_shift/su_mean 0
_refine_ls_structure_factor_coef Fsqd
_refine_ls_weighting_details 'calc w=1/[\s^2^(Fo^2^)+(0.1300P)^2^+32.4139P] where P=(Fo^2^+2Fc^2^)/3'
_refine_ls_weighting_scheme calc
_refine_ls_wR_factor_gt 0.2438
_refine_ls_wR_factor_ref 0.2564
_reflns_number_gt 4801
_reflns_number_total 5630
_reflns_threshold_expression >2sigma(I)
_cod_data_source_file ja500708w_si_002.cif
_cod_data_source_block 3CyP
_cod_database_code 4121469

loop_
_symmetry_equiv_pos_as_xyz
'x, y, z'
'-x+1/2, y+1/2, -z+1/2'
'-x, -y, -z'
'x-1/2, -y-1/2, z-1/2'

loop_
_atom_site_label
_atom_site_type_symbol
_atom_site_fract_x
_atom_site_fract_y
_atom_site_fract_z
_atom_site_U_iso_or_equiv
_atom_site_adp_type
_atom_site_occupancy
_atom_site_symmetry_multiplicity
_atom_site_calc_flag
_atom_site_refinement_flags
_atom_site_disorder_assembly
_atom_site_disorder_group
C11 C -0.1936(7) 0.5476(7) 0.8572(5) 0.053(2) Uani 1 1 d . B .
H11 H -0.2216 0.6144 0.8622 0.063 Uiso 1 1 calc R . .
C12 C -0.2864(8) 0.4804(12) 0.8378(5) 0.090(4) Uani 1 1 d . . .
H12A H -0.2709 0.4229 0.8096 0.108 Uiso 1 1 calc R . .
H12B H -0.3464 0.5153 0.8087 0.108 Uiso 1 1 calc R . .
C13 C -0.3059(10) 0.4502(16) 0.9129(7) 0.132(8) Uani 1 1 d . . .
H13A H -0.363 0.4896 0.9246 0.158 Uiso 1 1 calc R . .
H13B H -0.3267 0.3807 0.9114 0.158 Uiso 1 1 calc R . .
C14 C -0.2244(10) 0.4625(17) 0.9638(7) 0.138(8) Uani 1 1 d . . .
H14A H -0.1981 0.3981 0.9832 0.166 Uiso 1 1 calc R . .
H14B H -0.2426 0.5001 1.0048 0.166 Uiso 1 1 calc R . .
C15 C -0.1391(8) 0.5172(9) 0.9344(5) 0.067(3) Uani 1 1 d . . .
H15A H -0.1145 0.5749 0.9652 0.081 Uiso 1 1 calc R . .
H15B H -0.08 0.4738 0.9328 0.081 Uiso 1 1 calc R . .
C21 C -0.2125(6) 0.5993(6) 0.7050(4) 0.0394(17) Uani 1 1 d . B .
H21 H -0.261 0.6431 0.7244 0.047 Uiso 1 1 calc R . .
C22 C -0.2787(9) 0.5173(7) 0.6613(5) 0.059(2) Uani 1 1 d . . .
H22A H -0.249 0.4521 0.6753 0.071 Uiso 1 1 calc R A 1
H22B H -0.3502 0.5193 0.669 0.071 Uiso 1 1 calc R A 1
C23A C -0.2744(18) 0.5418(16) 0.5829(10) 0.059(3) Uani 0.51 1 d P B 1
H23A H -0.3409 0.5272 0.5495 0.07 Uiso 0.51 1 calc PR B 1
H23B H -0.2195 0.5041 0.5667 0.07 Uiso 0.51 1 calc PR B 1
C24A C -0.2511(17) 0.6521(15) 0.5833(10) 0.059(3) Uani 0.51 1 d P B 1
H24A H -0.2267 0.6723 0.5386 0.07 Uiso 0.51 1 calc PR B 1
H24B H -0.3117 0.6916 0.5881 0.07 Uiso 0.51 1 calc PR B 1
C23B C -0.3262(19) 0.5678(16) 0.5838(11) 0.059(3) Uani 0.49 1 d P B 2
H23C H -0.3583 0.5194 0.5464 0.07 Uiso 0.49 1 calc PR B 2
H23D H -0.3771 0.6189 0.5887 0.07 Uiso 0.49 1 calc PR B 2
C24B C -0.2308(18) 0.6100(17) 0.5665(11) 0.059(3) Uani 0.49 1 d P B 2
H24C H -0.247 0.6611 0.5281 0.07 Uiso 0.49 1 calc PR B 2
H24D H -0.1882 0.5589 0.5497 0.07 Uiso 0.49 1 calc PR B 2
C25 C -0.1701(7) 0.6584(8) 0.6486(5) 0.059(2) Uani 1 1 d . . .
H25A H -0.1576 0.727 0.6648 0.071 Uiso 1 1 calc R B 1
H25B H -0.1053 0.6298 0.6399 0.071 Uiso 1 1 calc R B 1
C31 C -0.0427(7) 0.6761(8) 0.8119(5) 0.060(2) Uani 1 1 d . B .
H31 H -0.0125 0.6952 0.7688 0.072 Uiso 1 1 calc R . .
C32 C 0.0515(7) 0.6611(7) 0.8802(5) 0.057(2) Uani 1 1 d . B .
H32A H 0.0379 0.6062 0.9116 0.068 Uiso 1 1 calc R . .
H32B H 0.116 0.6478 0.8631 0.068 Uiso 1 1 calc R . .
C33 C 0.0584(8) 0.7542(10) 0.9208(6) 0.079(3) Uani 1 1 d . . .
H33A H 0.129 0.781 0.9281 0.094 Uiso 1 1 calc R C 1
H33B H 0.041 0.7444 0.9697 0.094 Uiso 1 1 calc R C 1
C34A C -0.0178(12) 0.8233(12) 0.8746(9) 0.065(4) Uani 0.69 1 d P D 1
H34A H -0.0466 0.8687 0.9066 0.078 Uiso 0.69 1 calc PR D 1
H34B H 0.0165 0.8621 0.8415 0.078 Uiso 0.69 1 calc PR D 1
C34B C -0.059(3) 0.792(3) 0.9044(19) 0.065(4) Uani 0.31 1 d P D 2
H34C H -0.0975 0.7622 0.9388 0.078 Uiso 0.31 1 calc PR D 2
H34D H -0.0611 0.8642 0.9093 0.078 Uiso 0.31 1 calc PR D 2
C35 C -0.0990(9) 0.7635(8) 0.8317(7) 0.075(3) Uani 1 1 d . . .
H35A H -0.1348 0.7984 0.7871 0.09 Uiso 1 1 calc R D 1
H35B H -0.1499 0.7445 0.8614 0.09 Uiso 1 1 calc R D 1
C41 C 0.1120(8) 0.2344(6) 0.6800(5) 0.056(2) Uani 1 1 d . B .
H41 H 0.1586 0.1767 0.6918 0.067 Uiso 1 1 calc R . .
C42 C -0.0039(12) 0.1964(11) 0.6508(6) 0.099(5) Uani 1 1 d . . .
H42A H -0.0082 0.1252 0.6588 0.119 Uiso 1 1 calc R E 1
H42B H -0.0516 0.2299 0.6772 0.119 Uiso 1 1 calc R E 1
C43A C -0.029(9) 0.218(4) 0.577(3) 0.16(3) Uani 0.47 1 d P F 1
H43A H -0.0642 0.2814 0.5687 0.188 Uiso 0.47 1 calc PR F 1
H43B H -0.0743 0.1667 0.55 0.188 Uiso 0.47 1 calc PR F 1
C43B C -0.007(7) 0.169(3) 0.566(3) 0.16(3) Uani 0.53 1 d P F 2
H43C H -0.0001 0.0973 0.5604 0.188 Uiso 0.53 1 calc PR F 2
H43D H -0.0716 0.1911 0.5342 0.188 Uiso 0.53 1 calc PR F 2
C44 C 0.0834(13) 0.2211(12) 0.5486(6) 0.105(5) Uani 1 1 d . . .
H44C H 0.1161 0.1562 0.5488 0.126 Uiso 1 1 calc R F 1
H44D H 0.0776 0.2527 0.5 0.126 Uiso 1 1 calc R F 1
C45 C 0.1355(7) 0.2858(7) 0.6123(4) 0.052(2) Uani 1 1 d . B .
H45A H 0.1064 0.3526 0.6074 0.063 Uiso 1 1 calc R . .
H45B H 0.2105 0.2896 0.6148 0.063 Uiso 1 1 calc R . .
C51A C 0.1480(15) 0.2233(11) 0.8375(9) 0.0679(18) Uani 0.64 1 d P B 1
H51A H 0.2162 0.1946 0.8346 0.081 Uiso 0.64 1 calc PR B 1
C52A C 0.1604(15) 0.2595(11) 0.9169(9) 0.0679(18) Uani 0.64 1 d P B 1
H52A H 0.1105 0.3119 0.9206 0.081 Uiso 0.64 1 calc PR B 1
H52B H 0.231 0.2839 0.936 0.081 Uiso 0.64 1 calc PR B 1
C53A C 0.1384(15) 0.1673(11) 0.9581(9) 0.0679(18) Uani 0.64 1 d P B 1
H53A H 0.2006 0.1487 0.9948 0.081 Uiso 0.64 1 calc PR B 1
H53B H 0.0825 0.1806 0.9847 0.081 Uiso 0.64 1 calc PR B 1
C54A C 0.1070(17) 0.0837(12) 0.9040(10) 0.0679(18) Uani 0.64 1 d P B 1
H54A H 0.0481 0.0468 0.9153 0.081 Uiso 0.64 1 calc PR B 1
H54B H 0.165 0.0385 0.9038 0.081 Uiso 0.64 1 calc PR B 1
C55A C 0.0768(15) 0.1395(13) 0.8304(10) 0.0679(18) Uani 0.64 1 d P B 1
H55A H 0.0848 0.0973 0.7886 0.081 Uiso 0.64 1 calc PR B 1
H55B H 0.0046 0.162 0.8225 0.081 Uiso 0.64 1 calc PR B 1
C53B C 0.064(3) 0.109(2) 0.9174(18) 0.0679(18) Uani 0.36 1 d P B 2
H53C H -0.0026 0.0741 0.904 0.081 Uiso 0.36 1 calc PR B 2
H53D H 0.0817 0.1157 0.9717 0.081 Uiso 0.36 1 calc PR B 2
C52B C 0.054(3) 0.202(2) 0.8850(16) 0.0679(18) Uani 0.36 1 d P B 2
H52C H -0.0137 0.2308 0.8853 0.081 Uiso 0.36 1 calc PR B 2
H52D H 0.1089 0.2462 0.9107 0.081 Uiso 0.36 1 calc PR B 2
C51B C 0.065(3) 0.184(2) 0.8212(18) 0.0679(18) Uani 0.36 1 d P B 2
H51B H -0.0046 0.1663 0.7921 0.081 Uiso 0.36 1 calc PR B 2
C54B C 0.152(3) 0.050(2) 0.8885(17) 0.0679(18) Uani 0.36 1 d P B 2
H54C H 0.2212 0.0637 0.9185 0.081 Uiso 0.36 1 calc PR B 2
H54D H 0.1391 -0.0212 0.887 0.081 Uiso 0.36 1 calc PR B 2
C55B C 0.139(3) 0.088(2) 0.8220(17) 0.0679(18) Uani 0.36 1 d P B 2
H55C H 0.1065 0.0404 0.7845 0.081 Uiso 0.36 1 calc PR B 2
H55D H 0.2064 0.1076 0.8112 0.081 Uiso 0.36 1 calc PR B 2
C61 C 0.2499(8) 0.3746(8) 0.7686(6) 0.062(2) Uani 1 1 d . B .
H61 H 0.2414 0.4196 0.7253 0.075 Uiso 1 1 calc R . .
C62 C 0.2809(9) 0.4382(9) 0.8389(8) 0.080(3) Uani 1 1 d . . .
H62A H 0.2694 0.5082 0.8267 0.096 Uiso 1 1 calc R . .
H62B H 0.2398 0.42 0.8757 0.096 Uiso 1 1 calc R . .
C63 C 0.3869(11) 0.4196(14) 0.8666(10) 0.121(6) Uani 1 1 d . . .
H63A H 0.427 0.4801 0.8648 0.146 Uiso 1 1 calc R . .
H63B H 0.3975 0.398 0.9185 0.146 Uiso 1 1 calc R . .
C64 C 0.4194(10) 0.3495(16) 0.8254(11) 0.141(8) Uani 1 1 d . . .
H64A H 0.4483 0.2948 0.8581 0.169 Uiso 1 1 calc R . .
H64B H 0.4755 0.3765 0.8036 0.169 Uiso 1 1 calc R . .
C65 C 0.3386(7) 0.3113(9) 0.7660(6) 0.071(3) Uani 1 1 d . . .
H65A H 0.323 0.2422 0.775 0.085 Uiso 1 1 calc R . .
H65B H 0.3592 0.3163 0.7177 0.085 Uiso 1 1 calc R . .
C1A C 0.0681(11) 0.5346(11) 0.6713(9) 0.085(3) Uani 0.74 1 d PD B 1
C2A C 0.0813(13) 0.5778(10) 0.5539(12) 0.085(3) Uani 0.74 1 d P B 1
H2A1 H 0.0203 0.5357 0.5465 0.127 Uiso 0.74 1 calc PR B 1
H2A2 H 0.1345 0.5468 0.5321 0.127 Uiso 0.74 1 calc PR B 1
H2A3 H 0.0627 0.641 0.5302 0.127 Uiso 0.74 1 calc PR B 1
O3A O 0.1181(9) 0.5915(8) 0.6282(8) 0.0845(17) Uani 0.74 1 d P B 1
C3A C -0.0877(13) 0.3483(11) 0.7905(12) 0.085(3) Uani 0.74 1 d P B 1
O1A O 0.0950(9) 0.5428(9) 0.7348(8) 0.0845(17) Uani 0.74 1 d PD B 1
O2A O -0.0001(8) 0.4811(8) 0.6458(7) 0.0845(17) Uani 0.74 1 d PD B 1
O4A O -0.1397(9) 0.2901(8) 0.8157(7) 0.0845(17) Uani 0.74 1 d P B 1
O1B O -0.076(2) 0.402(2) 0.641(2) 0.0845(17) Uani 0.26 1 d PD B 2
O2B O -0.128(2) 0.311(2) 0.7225(18) 0.0845(17) Uani 0.26 1 d PD B 2
O3B O -0.189(2) 0.275(2) 0.6178(17) 0.0845(17) Uani 0.26 1 d PD B 2
C1B C -0.123(3) 0.333(2) 0.6597(18) 0.085(3) Uani 0.26 1 d PD B 2
O4B O 0.134(3) 0.561(2) 0.751(2) 0.0845(17) Uani 0.26 1 d PD B 2
C3B C 0.101(4) 0.497(3) 0.771(3) 0.085(3) Uani 0.26 1 d PD B 2
C2B C -0.204(4) 0.282(3) 0.5408(18) 0.085(3) Uani 0.26 1 d PD B 2
H2B1 H -0.2758 0.2685 0.5187 0.127 Uiso 0.26 1 calc PR B 2
H2B2 H -0.1593 0.2351 0.5227 0.127 Uiso 0.26 1 calc PR B 2
H2B3 H -0.1863 0.3485 0.5275 0.127 Uiso 0.26 1 calc PR B 2
P1 P -0.11624(16) 0.55702(17) 0.78586(11) 0.0418(5) Uani 1 1 d . . .
P2 P 0.12025(16) 0.30840(18) 0.76325(11) 0.0444(5) Uani 1 1 d . . .
Ru1 Ru -0.00428(4) 0.42979(4) 0.76603(4) 0.0384(3) Uani 1 1 d . B .

loop_
_atom_site_aniso_label
_atom_site_aniso_U_11
_atom_site_aniso_U_22
_atom_site_aniso_U_33
_atom_site_aniso_U_23
_atom_site_aniso_U_13
_atom_site_aniso_U_12
C11 0.050(5) 0.058(5) 0.051(5) 0.003(4) 0.012(4) 0.011(4)
C12 0.059(6) 0.170(13) 0.036(5) 0.001(7) -0.002(4) -0.052(8)
C13 0.075(8) 0.27(2) 0.052(7) 0.009(10) 0.024(6) -0.066(11)
C14 0.069(8) 0.28(2) 0.065(8) 0.081(12) 0.009(7) -0.020(11)
C15 0.051(5) 0.099(8) 0.051(5) 0.000(5) 0.009(4) -0.011(5)
C21 0.033(4) 0.046(4) 0.037(4) 0.004(3) 0.001(3) 0.003(3)
C22 0.087(7) 0.044(5) 0.042(5) -0.005(4) 0.004(5) -0.006(5)
C23A 0.083(8) 0.055(9) 0.032(4) -0.006(4) -0.004(5) 0.007(6)
C24A 0.083(8) 0.055(9) 0.032(4) -0.006(4) -0.004(5) 0.007(6)
C23B 0.083(8) 0.055(9) 0.032(4) -0.006(4) -0.004(5) 0.007(6)
C24B 0.083(8) 0.055(9) 0.032(4) -0.006(4) -0.004(5) 0.007(6)
C25 0.057(5) 0.067(6) 0.048(5) 0.017(4) 0.001(4) 0.002(5)
C31 0.050(5) 0.077(7) 0.047(5) -0.015(5) -0.003(4) -0.001(5)
C32 0.047(5) 0.064(6) 0.056(5) 0.004(5) 0.004(4) 0.000(4)
C33 0.049(6) 0.124(10) 0.060(6) -0.027(7) 0.007(5) -0.011(6)
C34A 0.060(9) 0.073(9) 0.063(9) -0.011(7) 0.015(6) -0.017(7)
C34B 0.060(9) 0.073(9) 0.063(9) -0.011(7) 0.015(6) -0.017(7)
C35 0.080(7) 0.051(6) 0.088(8) -0.006(5) 0.002(6) 0.009(5)
C41 0.082(7) 0.042(5) 0.039(4) -0.001(4) 0.001(4) 0.017(4)
C42 0.130(12) 0.108(10) 0.050(6) -0.007(6) -0.005(7) -0.050(9)
C43A 0.27(5) 0.12(4) 0.058(16) -0.01(2) -0.02(2) -0.12(5)
C43B 0.27(5) 0.12(4) 0.058(16) -0.01(2) -0.02(2) -0.12(5)
C44 0.143(13) 0.121(12) 0.045(6) -0.022(7) 0.007(7) 0.028(10)
C45 0.059(5) 0.062(6) 0.039(4) 0.001(4) 0.017(4) 0.027(4)
C51A 0.096(5) 0.044(4) 0.066(4) 0.018(3) 0.023(4) 0.012(3)
C52A 0.096(5) 0.044(4) 0.066(4) 0.018(3) 0.023(4) 0.012(3)
C53A 0.096(5) 0.044(4) 0.066(4) 0.018(3) 0.023(4) 0.012(3)
C54A 0.096(5) 0.044(4) 0.066(4) 0.018(3) 0.023(4) 0.012(3)
C55A 0.096(5) 0.044(4) 0.066(4) 0.018(3) 0.023(4) 0.012(3)
C53B 0.096(5) 0.044(4) 0.066(4) 0.018(3) 0.023(4) 0.012(3)
C52B 0.096(5) 0.044(4) 0.066(4) 0.018(3) 0.023(4) 0.012(3)
C51B 0.096(5) 0.044(4) 0.066(4) 0.018(3) 0.023(4) 0.012(3)
C54B 0.096(5) 0.044(4) 0.066(4) 0.018(3) 0.023(4) 0.012(3)
C55B 0.096(5) 0.044(4) 0.066(4) 0.018(3) 0.023(4) 0.012(3)
C61 0.058(6) 0.068(6) 0.062(6) 0.000(5) 0.015(5) 0.003(5)
C62 0.058(6) 0.085(8) 0.099(9) -0.023(7) 0.021(6) -0.003(6)
C63 0.077(9) 0.149(15) 0.120(13) -0.036(11) -0.021(9) 0.015(9)
C64 0.049(7) 0.193(19) 0.169(17) -0.096(15) -0.003(8) 0.002(9)
C65 0.051(5) 0.099(8) 0.068(6) 0.001(6) 0.026(5) -0.011(6)
C1A 0.080(6) 0.049(5) 0.133(9) -0.007(5) 0.041(6) 0.008(4)
C2A 0.080(6) 0.049(5) 0.133(9) -0.007(5) 0.041(6) 0.008(4)
O3A 0.084(4) 0.062(3) 0.122(5) 0.005(3) 0.053(4) 0.010(3)
C3A 0.080(6) 0.049(5) 0.133(9) -0.007(5) 0.041(6) 0.008(4)
O1A 0.084(4) 0.062(3) 0.122(5) 0.005(3) 0.053(4) 0.010(3)
O2A 0.084(4) 0.062(3) 0.122(5) 0.005(3) 0.053(4) 0.010(3)
O4A 0.084(4) 0.062(3) 0.122(5) 0.005(3) 0.053(4) 0.010(3)
O1B 0.084(4) 0.062(3) 0.122(5) 0.005(3) 0.053(4) 0.010(3)
O2B 0.084(4) 0.062(3) 0.122(5) 0.005(3) 0.053(4) 0.010(3)
O3B 0.084(4) 0.062(3) 0.122(5) 0.005(3) 0.053(4) 0.010(3)
C1B 0.080(6) 0.049(5) 0.133(9) -0.007(5) 0.041(6) 0.008(4)
O4B 0.084(4) 0.062(3) 0.122(5) 0.005(3) 0.053(4) 0.010(3)
C3B 0.080(6) 0.049(5) 0.133(9) -0.007(5) 0.041(6) 0.008(4)
C2B 0.080(6) 0.049(5) 0.133(9) -0.007(5) 0.041(6) 0.008(4)
P1 0.0346(10) 0.0560(13) 0.0359(10) 0.0114(9) 0.0097(8) 0.0185(9)
P2 0.0358(10) 0.0642(14) 0.0348(10) 0.0031(9) 0.0114(8) 0.0197(10)
Ru1 0.0277(4) 0.0320(4) 0.0571(5) 0.0097(3) 0.0123(3) 0.0030(2)

loop_
_atom_type_symbol
_atom_type_description
_atom_type_scat_dispersion_real
_atom_type_scat_dispersion_imag
_atom_type_scat_source
C C 0.0033 0.0016 'International Tables Vol C Tables 4.2.6.8 and 6.1.1.4'
H H 0 0 'International Tables Vol C Tables 4.2.6.8 and 6.1.1.4'
O O 0.0106 0.006 'International Tables Vol C Tables 4.2.6.8 and 6.1.1.4'
P P 0.1023 0.0942 'International Tables Vol C Tables 4.2.6.8 and 6.1.1.4'
Ru Ru -1.2594 0.8363 'International Tables Vol C Tables 4.2.6.8 and 6.1.1.4'

loop_
_geom_angle_atom_site_label_1
_geom_angle_atom_site_label_2
_geom_angle_atom_site_label_3
_geom_angle
C12 C11 C15 105.2(8)
C12 C11 P1 114.7(7)
C15 C11 P1 117.9(6)
C12 C11 H11 106.1
C15 C11 H11 106.1
P1 C11 H11 106.1
C11 C12 C13 103.3(9)
C11 C12 H12A 111.1
C13 C12 H12A 111.1
C11 C12 H12B 111.1
C13 C12 H12B 111.1
H12A C12 H12B 109.1
C14 C13 C12 110.9(10)
C14 C13 H13A 109.5
C12 C13 H13A 109.5
C14 C13 H13B 109.5
C12 C13 H13B 109.5
H13A C13 H13B 108
C13 C14 C15 111.7(10)
C13 C14 H14A 109.3
C15 C14 H14A 109.3
C13 C14 H14B 109.3
C15 C14 H14B 109.3
H14A C14 H14B 107.9
C11 C15 C14 102.8(8)
C11 C15 H15A 111.2
C14 C15 H15A 111.2
C11 C15 H15B 111.2
C14 C15 H15B 111.2
H15A C15 H15B 109.1
C25 C21 C22 106.0(7)
C25 C21 P1 115.6(6)
C22 C21 P1 114.9(6)
C25 C21 H21 106.6
C22 C21 H21 106.6
P1 C21 H21 106.6
C23A C22 C21 102.4(11)
C23A C22 C23B 28.8(10)
C21 C22 C23B 103.5(10)
C23A C22 H22A 111.3
C21 C22 H22A 111.3
C23B C22 H22A 133.4
C23A C22 H22B 111.3
C21 C22 H22B 111.3
C23B C22 H22B 84.6
H22A C22 H22B 109.2
C22 C23A C24A 105.1(14)
C22 C23A H23A 110.7
C24A C23A H23A 110.7
C22 C23A H23B 110.7
C24A C23A H23B 110.7
H23A C23A H23B 108.8
C25 C24A C23A 100.2(15)
C25 C24A H24A 111.7
C23A C24A H24A 111.7
C25 C24A H24B 111.7
C23A C24A H24B 111.7
H24A C24A H24B 109.5
C24B C23B C22 99.5(15)
C24B C23B H23C 111.9
C22 C23B H23C 111.9
C24B C23B H23D 111.9
C22 C23B H23D 111.9
H23C C23B H23D 109.6
C23B C24B C25 103.0(15)
C23B C24B H24C 111.2
C25 C24B H24C 111.2
C23B C24B H24D 111.2
C25 C24B H24D 111.2
H24C C24B H24D 109.1
C24A C25 C21 103.2(11)
C24A C25 C24B 25.2(10)
C21 C25 C24B 103.6(11)
C24A C25 H25A 111.1
C21 C25 H25A 111.1
C24B C25 H25A 131.2
C24A C25 H25B 111.1
C21 C25 H25B 111.1
C24B C25 H25B 88.1
H25A C25 H25B 109.1
C35 C31 C32 104.9(8)
C35 C31 P1 119.3(7)
C32 C31 P1 111.5(7)
C35 C31 H31 106.9
C32 C31 H31 106.9
P1 C31 H31 106.9
C33 C32 C31 104.5(8)
C33 C32 H32A 110.9
C31 C32 H32A 110.9
C33 C32 H32B 110.9
C31 C32 H32B 110.9
H32A C32 H32B 108.9
C32 C33 C34A 106.7(9)
C32 C33 C34B 103.2(14)
C34A C33 C34B 35.3(14)
C32 C33 H33A 110.4
C34A C33 H33A 110.4
C34B C33 H33A 139.2
C32 C33 H33B 110.4
C34A C33 H33B 110.4
C34B C33 H33B 79.5
H33A C33 H33B 108.6
C35 C34A C33 106.9(12)
C35 C34A H34A 110.3
C33 C34A H34A 110.3
C35 C34A H34B 110.3
C33 C34A H34B 110.3
H34A C34A H34B 108.6
C35 C34B C33 105(2)
C35 C34B H34C 110.8
C33 C34B H34C 110.8
C35 C34B H34D 110.8
C33 C34B H34D 110.8
H34C C34B H34D 108.9
C34B C35 C34A 38.9(15)
C34B C35 C31 110.5(17)
C34A C35 C31 103.5(10)
C34B C35 H35A 133.7
C34A C35 H35A 111.1
C31 C35 H35A 111.1
C34B C35 H35B 73.1
C34A C35 H35B 111.1
C31 C35 H35B 111.1
H35A C35 H35B 109
C45 C41 C42 102.4(8)
C45 C41 P2 116.9(7)
C42 C41 P2 110.5(8)
C45 C41 H41 108.9
C42 C41 H41 108.9
P2 C41 H41 108.9
C43A C42 C43B 29(5)
C43A C42 C41 107(4)
C43B C42 C41 104(3)
C43A C42 H42A 110.4
C43B C42 H42A 85.6
C41 C42 H42A 110.4
C43A C42 H42B 110.4
C43B C42 H42B 134.7
C41 C42 H42B 110.4
H42A C42 H42B 108.6
C42 C43A C44 106(6)
C42 C43A H43A 110.6
C44 C43A H43A 110.6
C42 C43A H43B 110.6
C44 C43A H43B 110.6
H43A C43A H43B 108.7
C44 C43B C42 104(3)
C44 C43B H43C 111
C42 C43B H43C 111
C44 C43B H43D 111
C42 C43B H43D 111
H43C C43B H43D 109
C43B C44 C45 111.5(18)
C43B C44 C43A 27(3)
C45 C44 C43A 93.7(16)
C43B C44 H44C 86.5
C45 C44 H44C 113
C43A C44 H44C 113
C43B C44 H44D 119.8
C45 C44 H44D 113
C43A C44 H44D 113
H44C C44 H44D 110.4
C44 C45 C41 103.5(10)
C44 C45 H45A 111.1
C41 C45 H45A 111.1
C44 C45 H45B 111.1
C41 C45 H45B 111.1
H45A C45 H45B 109
C55A C51A C52A 106.2(14)
C55A C51A P2 114.3(13)
C52A C51A P2 119.7(11)
C55A C51A H51A 105.1
C52A C51A H51A 105.1
P2 C51A H51A 105.1
C51A C52A C53A 102.7(13)
C51A C52A H52A 111.2
C53A C52A H52A 111.2
C51A C52A H52B 111.2
C53A C52A H52B 111.2
H52A C52A H52B 109.1
C54A C53A C52A 110.1(13)
C54A C53A H53A 109.6
C52A C53A H53A 109.6
C54A C53A H53B 109.6
C52A C53A H53B 109.6
H53A C53A H53B 108.2
C53A C54A C55A 101.4(13)
C53A C54A H54A 111.5
C55A C54A H54A 111.5
C53A C54A H54B 111.5
C55A C54A H54B 111.5
H54A C54A H54B 109.3
C51A C55A C54A 105.1(15)
C51A C55A H55A 110.7
C54A C55A H55A 110.7
C51A C55A H55B 110.7
C54A C55A H55B 110.7
H55A C55A H55B 108.8
C52B C53B C54B 109(3)
C52B C53B H53C 110
C54B C53B H53C 110
C52B C53B H53D 110
C54B C53B H53D 110
H53C C53B H53D 108.3
C51B C52B C53B 103(3)
C51B C52B H52C 111.2
C53B C52B H52C 111.2
C51B C52B H52D 111.2
C53B C52B H52D 111.2
H52C C52B H52D 109.1
C52B C51B C55B 109(3)
C52B C51B P2 116(3)
C55B C51B P2 111(2)
C52B C51B H51B 106.9
C55B C51B H51B 106.9
P2 C51B H51B 106.9
C55B C54B C53B 99(3)
C55B C54B H54C 112.1
C53B C54B H54C 112.1
C55B C54B H54D 112.1
C53B C54B H54D 112.1
H54C C54B H54D 109.7
C54B C55B C51B 107(3)
C54B C55B H55C 110.4
C51B C55B H55C 110.4
C54B C55B H55D 110.4
C51B C55B H55D 110.4
H55C C55B H55D 108.6
C65 C61 C62 106.4(9)
C65 C61 P2 115.7(8)
C62 C61 P2 112.7(7)
C65 C61 H61 107.2
C62 C61 H61 107.2
P2 C61 H61 107.2
C63 C62 C61 106.0(11)
C63 C62 H62A 110.5
C61 C62 H62A 110.5
C63 C62 H62B 110.5
C61 C62 H62B 110.5
H62A C62 H62B 108.7
C64 C63 C62 109.4(13)
C64 C63 H63A 109.8
C62 C63 H63A 109.8
C64 C63 H63B 109.8
C62 C63 H63B 109.8
H63A C63 H63B 108.3
C63 C64 C65 114.1(12)
C63 C64 H64A 108.7
C65 C64 H64A 108.7
C63 C64 H64B 108.7
C65 C64 H64B 108.7
H64A C64 H64B 107.6
C64 C65 C61 103.4(11)
C64 C65 H65A 111.1
C61 C65 H65A 111.1
C64 C65 H65B 111.1
C61 C65 H65B 111.1
H65A C65 H65B 109
O1A C1A O2A 120.9(18)
O1A C1A O3A 116.6(13)
O2A C1A O3A 122.5(15)
C2A O3A C1A 112.8(13)
O4A C3A Ru1 172.6(19)
C1A O1A Ru1 97.1(12)
C1A O2A Ru1 88.4(11)
C1B O1B Ru1 88(2)
C1B O2B Ru1 89(2)
C1B O3B C2B 120(3)
O2B C1B O1B 126(3)
O2B C1B O3B 105(3)
O1B C1B O3B 128(3)
O4B C3B Ru1 145(5)
O3B C2B H2B1 109.5
O3B C2B H2B2 109.5
H2B1 C2B H2B2 109.5
O3B C2B H2B3 109.5
H2B1 C2B H2B3 109.5
H2B2 C2B H2B3 109.5
C11 P1 C21 102.1(4)
C11 P1 C31 102.1(4)
C21 P1 C31 99.8(4)
C11 P1 Ru1 121.4(3)
C21 P1 Ru1 117.1(3)
C31 P1 Ru1 111.2(3)
C51A P2 C41 104.9(6)
C51A P2 C61 103.1(7)
C41 P2 C61 101.6(5)
C51A P2 C51B 33.0(11)
C41 P2 C51B 91.0(9)
C61 P2 C51B 135.8(10)
C51A P2 Ru1 118.6(6)
C41 P2 Ru1 119.2(3)
C61 P2 Ru1 106.9(3)
C51B P2 Ru1 103.0(9)
C3B Ru1 C3A 159(2)
C3B Ru1 O1A 22.8(19)
C3A Ru1 O1A 175.9(6)
C3B Ru1 O2B 158.5(19)
C3A Ru1 O2B 35.3(9)
O1A Ru1 O2B 145.1(9)
C3B Ru1 O1B 108(2)
C3A Ru1 O1B 90.2(9)
O1A Ru1 O1B 89.8(7)
O2B Ru1 O1B 55.4(7)
C3B Ru1 O2A 73(2)
C3A Ru1 O2A 126.5(8)
O1A Ru1 O2A 53.4(4)
O2B Ru1 O2A 91.8(8)
O1B Ru1 O2A 36.4(7)
C3B Ru1 P2 78.6(14)
C3A Ru1 P2 92.4(5)
O1A Ru1 P2 91.7(3)
O2B Ru1 P2 87.0(7)
O1B Ru1 P2 90.7(7)
O2A Ru1 P2 92.1(2)
C3B Ru1 P1 97.7(14)
C3A Ru1 P1 88.7(5)
O1A Ru1 P1 87.3(3)
O2B Ru1 P1 98.5(7)
O1B Ru1 P1 97.4(7)
O2A Ru1 P1 93.8(2)
P2 Ru1 P1 171.85(8)

loop_
_geom_bond_atom_site_label_1
_geom_bond_atom_site_label_2
_geom_bond_distance
C11 C12 1.521(14)
C11 C15 1.524(13)
C11 P1 1.840(9)
C11 H11 1
C12 C13 1.526(15)
C12 H12A 0.99
C12 H12B 0.99
C13 C14 1.293(18)
C13 H13A 0.99
C13 H13B 0.99
C14 C15 1.548(16)
C14 H14A 0.99
C14 H14B 0.99
C15 H15A 0.99
C15 H15B 0.99
C21 C25 1.520(12)
C21 C22 1.549(12)
C21 P1 1.853(7)
C21 H21 1
C22 C23A 1.51(2)
C22 C23B 1.60(2)
C22 H22A 0.99
C22 H22B 0.99
C23A C24A 1.54(3)
C23A H23A 0.99
C23A H23B 0.99
C24A C25 1.45(2)
C24A H24A 0.99
C24A H24B 0.99
C23B C24B 1.49(4)
C23B H23C 0.99
C23B H23D 0.99
C24B C25 1.70(2)
C24B H24C 0.99
C24B H24D 0.99
C25 H25A 0.99
C25 H25B 0.99
C31 C35 1.497(14)
C31 C32 1.601(12)
C31 P1 1.912(10)
C31 H31 1
C32 C33 1.475(15)
C32 H32A 0.99
C32 H32B 0.99
C33 C34A 1.52(2)
C33 C34B 1.61(4)
C33 H33A 0.99
C33 H33B 0.99
C34A C35 1.454(18)
C34A H34A 0.99
C34A H34B 0.99
C34B C35 1.40(3)
C34B H34C 0.99
C34B H34D 0.99
C35 H35A 0.99
C35 H35B 0.99
C41 C45 1.527(13)
C41 C42 1.610(16)
C41 P2 1.832(9)
C41 H41 1
C42 C43A 1.37(6)
C42 C43B 1.61(5)
C42 H42A 0.99
C42 H42B 0.99
C43A C44 1.68(11)
C43A H43A 0.99
C43A H43B 0.99
C43B C44 1.49(8)
C43B H43C 0.99
C43B H43D 0.99
C44 C45 1.524(15)
C44 H44C 0.99
C44 H44D 0.99
C45 H45A 0.99
C45 H45B 0.99
C51A C55A 1.48(3)
C51A C52A 1.53(2)
C51A P2 1.785(15)
C51A H51A 1
C52A C53A 1.54(2)
C52A H52A 0.99
C52A H52B 0.99
C53A C54A 1.52(2)
C53A H53A 0.99
C53A H53B 0.99
C54A C55A 1.54(2)
C54A H54A 0.99
C54A H54B 0.99
C55A H55A 0.99
C55A H55B 0.99
C53B C52B 1.39(4)
C53B C54B 1.61(4)
C53B H53C 0.99
C53B H53D 0.99
C52B C51B 1.24(4)
C52B H52C 0.99
C52B H52D 0.99
C51B C55B 1.65(4)
C51B P2 2.22(3)
C51B H51B 1
C54B C55B 1.32(4)
C54B H54C 0.99
C54B H54D 0.99
C55B H55C 0.99
C55B H55D 0.99
C61 C65 1.473(15)
C61 C62 1.553(15)
C61 P2 1.931(10)
C61 H61 1
C62 C63 1.419(17)
C62 H62A 0.99
C62 H62B 0.99
C63 C64 1.35(2)
C63 H63A 0.99
C63 H63B 0.99
C64 C65 1.469(17)
C64 H64A 0.99
C64 H64B 0.99
C65 H65A 0.99
C65 H65B 0.99
C1A O1A 1.164(9)
C1A O2A 1.186(9)
C1A O3A 1.381(19)
C2A O3A 1.38(2)
C2A H2A1 0.98
C2A H2A2 0.98
C2A H2A3 0.98
C3A O4A 1.210(19)
C3A Ru1 1.700(17)
O1A Ru1 2.188(12)
O2A Ru1 2.351(12)
O1B C1B 1.221(10)
O1B Ru1 2.35(4)
O2B C1B 1.217(10)
O2B Ru1 2.33(3)
O3B C1B 1.315(10)
O3B C2B 1.404(10)
O4B C3B 1.097(10)
C3B Ru1 1.66(4)
C2B H2B1 0.98
C2B H2B2 0.98
C2B H2B3 0.98
P1 Ru1 2.369(2)
P2 Ru1 2.354(2)
